data_7212181
loop_
_publ_author_name
'Krasowska, M.'
'Kochel, A.'
'Filarowski, A.'

_publ_section_title
;
 The conformational analysis of 2-hydroxyaryl Schiff thiosemicarbazones
;
_journal_issue 6
_journal_name_full CrystEngComm
_journal_page_first 1955
_journal_paper_doi 10.1039/b921402j
_journal_volume 12
_journal_year 2010
_chemical_formula_moiety 'C11 H15 N3 O S'
_chemical_formula_sum 'C11 H15 N3 O S'
_chemical_formula_weight 237.32
_chemical_name_common
;
1-(2-hydroxyphenyl)ethan-1-one N,N-dimethylthiosemicarbazone
;
_chemical_name_systematic
;
1-(2-hydroxyphenyl)ethan-1-one N,N-dimethylthiosemicarbazone
;
_space_group_IT_number 14
_symmetry_cell_setting monoclinic
_symmetry_space_group_name_Hall '-P 2ybc'
_symmetry_space_group_name_H-M 'P 1 21/c 1'
_atom_sites_solution_hydrogens geom
_atom_sites_solution_primary direct
_atom_sites_solution_secondary difmap
_audit_creation_method SHELXL-97
_cell_angle_alpha 90.00
_cell_angle_beta 91.7290(10)
_cell_angle_gamma 90.00
_cell_formula_units_Z 4
_cell_length_a 9.82700(10)
_cell_length_b 7.29170(10)
_cell_length_c 16.3656(3)
_cell_measurement_reflns_used 1751
_cell_measurement_temperature 100(2)
_cell_measurement_theta_max 25.07
_cell_measurement_theta_min 3.06
_cell_volume 1172.15(3)
_computing_cell_refinement 'CrysAlis RED (Oxford Diffraction, date)'
_computing_data_collection 'CrysAlis CCD (Oxford Diffraction, date)'
_computing_data_reduction 'CrysAlis RED '
_computing_molecular_graphics 'SHELXTL (Bruker, 1999)'
_computing_publication_material SHELXL-97
_computing_structure_refinement 'SHELXL-97 (Sheldrick, 1997)'
_computing_structure_solution 'SHELXS-97 (Sheldrick, 1997)'
_diffrn_ambient_temperature 100(2)
_diffrn_measured_fraction_theta_full 0.999
_diffrn_measured_fraction_theta_max 0.999
_diffrn_measurement_device_type KM4-CCD
_diffrn_measurement_method /w
_diffrn_radiation_monochromator graphite
_diffrn_radiation_source 'fine-focus sealed tube'
_diffrn_radiation_type MoK\a
_diffrn_radiation_wavelength 0.71073
_diffrn_reflns_av_R_equivalents 0.0218
_diffrn_reflns_av_sigmaI/netI 0.0102
_diffrn_reflns_limit_h_max 11
_diffrn_reflns_limit_h_min -11
_diffrn_reflns_limit_k_max 8
_diffrn_reflns_limit_k_min -8
_diffrn_reflns_limit_l_max 17
_diffrn_reflns_limit_l_min -19
_diffrn_reflns_number 13582
_diffrn_reflns_theta_full 25.00
_diffrn_reflns_theta_max 25.07
_diffrn_reflns_theta_min 3.06
_exptl_absorpt_coefficient_mu 0.259
_exptl_absorpt_correction_T_max 0.830
_exptl_absorpt_correction_T_min 0.765
_exptl_absorpt_correction_type analytical
_exptl_absorpt_process_details 'CrysAlis RED, Oxford Diffraction'
_exptl_crystal_colour yellow
_exptl_crystal_density_diffrn 1.345
_exptl_crystal_density_method 'not measured'
_exptl_crystal_description plate
_exptl_crystal_F_000 504
_exptl_crystal_size_max 0.14
_exptl_crystal_size_mid 0.12
_exptl_crystal_size_min 0.10
_refine_diff_density_max 0.256
_refine_diff_density_min -0.221
_refine_diff_density_rms 0.044
_refine_ls_extinction_method none
_refine_ls_goodness_of_fit_ref 1.051
_refine_ls_hydrogen_treatment mixed
_refine_ls_matrix_type full
_refine_ls_number_parameters 156
_refine_ls_number_reflns 2077
_refine_ls_number_restraints 0
_refine_ls_restrained_S_all 1.051
_refine_ls_R_factor_all 0.0339
_refine_ls_R_factor_gt 0.0299
_refine_ls_shift/su_max 0.001
_refine_ls_shift/su_mean 0.000
_refine_ls_structure_factor_coef Fsqd
_refine_ls_weighting_details 'calc w=1/[\s^2^(Fo^2^)+(0.0476P)^2^+0.5442P] where P=(Fo^2^+2Fc^2^)/3'
_refine_ls_weighting_scheme calc
_refine_ls_wR_factor_gt 0.0820
_refine_ls_wR_factor_ref 0.0852
_reflns_number_gt 1853
_reflns_number_total 2077
_reflns_threshold_expression >2sigma(I)
_cod_data_source_file b921402j.txt
_cod_data_source_block olo33
_cod_depositor_comments
;
The following automatic conversions were performed:

'_symmetry_cell_setting' value 'Monoclinic' changed to 'monoclinic'
according to /home/saulius/struct/CIF-dictionaries/cif_core.dic
dictionary named 'cif_core.dic' version 2.4.2 from 2011-04-26.

Automatic conversion script
Id: cif_fix_values 1891 2012-01-12 08:04:46Z andrius 
;
_cod_original_sg_symbol_H-M P2(1)/c
_cod_database_code 7212181

loop_
_symmetry_equiv_pos_as_xyz
'x, y, z'
'-x, y+1/2, -z+1/2'
'-x, -y, -z'
'x, -y-1/2, z-1/2'

loop_
_atom_site_label
_atom_site_type_symbol
_atom_site_fract_x
_atom_site_fract_y
_atom_site_fract_z
_atom_site_U_iso_or_equiv
_atom_site_adp_type
_atom_site_occupancy
_atom_site_symmetry_multiplicity
_atom_site_calc_flag
_atom_site_refinement_flags
S1 S 0.71747(3) 0.24930(5) 0.06065(2) 0.02243(14) Uani 1 1 d .
O1 O 0.44685(10) 0.43978(15) 0.17147(6) 0.0250(3) Uani 1 1 d .
H1O H 0.474(2) 0.390(3) 0.1280(13) 0.043(6) Uiso 1 1 d .
N1 N 0.42348(12) 0.28213(16) 0.03229(7) 0.0195(3) Uani 1 1 d .
N2 N 0.49207(12) 0.21961(17) -0.03361(8) 0.0204(3) Uani 1 1 d .
N3 N 0.68862(12) 0.13781(17) -0.09496(7) 0.0219(3) Uani 1 1 d .
C1 C 0.30905(14) 0.4318(2) 0.16993(9) 0.0212(3) Uani 1 1 d .
C2 C 0.22964(14) 0.37057(18) 0.10129(8) 0.0193(3) Uani 1 1 d .
C3 C 0.08713(14) 0.3697(2) 0.10871(9) 0.0233(3) Uani 1 1 d .
H3 H 0.0316 0.3298 0.0636 0.028 Uiso 1 1 calc R
C4 C 0.02556(15) 0.4251(2) 0.17950(9) 0.0263(3) Uani 1 1 d .
H4 H -0.0707 0.4214 0.1829 0.032 Uiso 1 1 calc R
C5 C 0.10530(16) 0.4862(2) 0.24551(9) 0.0270(3) Uani 1 1 d .
H5 H 0.0635 0.5252 0.2942 0.032 Uiso 1 1 calc R
C6 C 0.24535(15) 0.4903(2) 0.24047(9) 0.0255(3) Uani 1 1 d .
H6 H 0.2991 0.5335 0.2857 0.031 Uiso 1 1 calc R
C7 C 0.29332(14) 0.30649(18) 0.02586(8) 0.0191(3) Uani 1 1 d .
C8 C 0.21154(15) 0.2701(2) -0.05162(9) 0.0235(3) Uani 1 1 d .
H8A H 0.2584 0.3229 -0.0981 0.035 Uiso 1 1 calc R
H8B H 0.1213 0.3262 -0.0478 0.035 Uiso 1 1 calc R
H8C H 0.2016 0.1375 -0.0595 0.035 Uiso 1 1 calc R
C9 C 0.63069(14) 0.19989(19) -0.02719(8) 0.0191(3) Uani 1 1 d .
C10 C 0.83630(15) 0.1242(2) -0.10010(9) 0.0264(3) Uani 1 1 d .
H10A H 0.8708 0.2309 -0.1295 0.040 Uiso 1 1 calc R
H10B H 0.8597 0.0119 -0.1294 0.040 Uiso 1 1 calc R
H10C H 0.8776 0.1207 -0.0449 0.040 Uiso 1 1 calc R
C11 C 0.60772(16) 0.0896(2) -0.16866(9) 0.0278(4) Uani 1 1 d .
H11A H 0.5436 -0.0084 -0.1557 0.042 Uiso 1 1 calc R
H11B H 0.6684 0.0475 -0.2112 0.042 Uiso 1 1 calc R
H11C H 0.5571 0.1976 -0.1882 0.042 Uiso 1 1 calc R
H1N H 0.451(2) 0.198(3) -0.0761(14) 0.043(6) Uiso 1 1 d .

loop_
_atom_site_aniso_label
_atom_site_aniso_U_11
_atom_site_aniso_U_22
_atom_site_aniso_U_33
_atom_site_aniso_U_23
_atom_site_aniso_U_13
_atom_site_aniso_U_12
S1 0.0213(2) 0.0252(2) 0.0205(2) -0.00030(14) -0.00408(15) -0.00095(14)
O1 0.0197(5) 0.0357(6) 0.0194(5) -0.0049(5) -0.0015(4) 0.0003(4)
N1 0.0211(6) 0.0203(6) 0.0171(6) 0.0005(5) 0.0011(5) 0.0001(5)
N2 0.0193(6) 0.0264(7) 0.0154(6) -0.0023(5) -0.0015(5) -0.0003(5)
N3 0.0209(6) 0.0241(6) 0.0208(6) -0.0022(5) 0.0016(5) -0.0015(5)
C1 0.0222(7) 0.0195(7) 0.0219(7) 0.0031(6) -0.0003(6) 0.0002(6)
C2 0.0219(7) 0.0153(7) 0.0207(7) 0.0026(5) -0.0001(6) 0.0003(5)
C3 0.0221(7) 0.0202(7) 0.0275(8) 0.0013(6) -0.0020(6) -0.0014(6)
C4 0.0222(7) 0.0237(8) 0.0334(8) 0.0035(6) 0.0063(6) 0.0006(6)
C5 0.0307(8) 0.0255(8) 0.0252(8) 0.0030(6) 0.0088(6) 0.0021(6)
C6 0.0289(8) 0.0278(8) 0.0196(7) 0.0004(6) -0.0003(6) 0.0005(6)
C7 0.0214(7) 0.0144(6) 0.0212(7) 0.0024(5) -0.0021(5) -0.0012(6)
C8 0.0233(7) 0.0248(7) 0.0221(7) -0.0021(6) -0.0032(6) 0.0011(6)
C9 0.0212(7) 0.0154(6) 0.0208(7) 0.0029(5) 0.0002(5) -0.0016(5)
C10 0.0220(7) 0.0295(8) 0.0279(8) -0.0004(6) 0.0054(6) 0.0004(6)
C11 0.0287(8) 0.0334(8) 0.0213(8) -0.0070(6) 0.0015(6) -0.0037(7)

loop_
_atom_type_symbol
_atom_type_description
_atom_type_scat_dispersion_real
_atom_type_scat_dispersion_imag
_atom_type_scat_source
C C 0.0033 0.0016 'International Tables Vol C Tables 4.2.6.8 and 6.1.1.4'
H H 0.0000 0.0000 'International Tables Vol C Tables 4.2.6.8 and 6.1.1.4'
N N 0.0061 0.0033 'International Tables Vol C Tables 4.2.6.8 and 6.1.1.4'
O O 0.0106 0.0060 'International Tables Vol C Tables 4.2.6.8 and 6.1.1.4'
S S 0.1246 0.1234 'International Tables Vol C Tables 4.2.6.8 and 6.1.1.4'

loop_
_geom_angle_atom_site_label_1
_geom_angle_atom_site_label_2
_geom_angle_atom_site_label_3
_geom_angle
C1 O1 H1O 107.9(13)
C7 N1 N2 119.45(12)
N1 N2 C9 119.14(12)
N1 N2 H1N 120.0(15)
C9 N2 H1N 120.8(15)
C9 N3 C10 121.23(12)
C9 N3 C11 121.86(12)
C10 N3 C11 116.83(11)
O1 C1 C6 116.37(13)
O1 C1 C2 123.60(13)
C6 C1 C2 120.03(13)
C3 C2 C1 117.19(13)
C3 C2 C7 121.19(12)
C1 C2 C7 121.61(12)
C4 C3 C2 122.12(14)
C4 C3 H3 118.9
C2 C3 H3 118.9
C3 C4 C5 119.63(14)
C3 C4 H4 120.2
C5 C4 H4 120.2
C6 C5 C4 120.01(14)
C6 C5 H5 120.0
C4 C5 H5 120.0
C5 C6 C1 121.00(14)
C5 C6 H6 119.5
C1 C6 H6 119.5
N1 C7 C2 114.75(12)
N1 C7 C8 123.14(13)
C2 C7 C8 122.10(12)
C7 C8 H8A 109.5
C7 C8 H8B 109.5
H8A C8 H8B 109.5
C7 C8 H8C 109.5
H8A C8 H8C 109.5
H8B C8 H8C 109.5
N3 C9 N2 114.70(12)
N3 C9 S1 124.08(11)
N2 C9 S1 121.22(11)
N3 C10 H10A 109.5
N3 C10 H10B 109.5
H10A C10 H10B 109.5
N3 C10 H10C 109.5
H10A C10 H10C 109.5
H10B C10 H10C 109.5
N3 C11 H11A 109.5
N3 C11 H11B 109.5
H11A C11 H11B 109.5
N3 C11 H11C 109.5
H11A C11 H11C 109.5
H11B C11 H11C 109.5

loop_
_geom_bond_atom_site_label_1
_geom_bond_atom_site_label_2
_geom_bond_distance
S1 C9 1.6881(14)
O1 C1 1.3549(17)
O1 H1O 0.85(2)
N1 C7 1.2925(18)
N1 N2 1.3673(17)
N2 C9 1.3706(19)
N2 H1N 0.81(2)
N3 C9 1.3405(19)
N3 C10 1.4596(18)
N3 C11 1.4671(18)
C1 C6 1.396(2)
C1 C2 1.420(2)
C2 C3 1.4094(19)
C2 C7 1.477(2)
C3 C4 1.383(2)
C3 H3 0.9500
C4 C5 1.389(2)
C4 H4 0.9500
C5 C6 1.382(2)
C5 H5 0.9500
C6 H6 0.9500
C7 C8 1.5041(19)
C8 H8A 0.9800
C8 H8B 0.9800
C8 H8C 0.9800
C10 H10A 0.9800
C10 H10B 0.9800
C10 H10C 0.9800
C11 H11A 0.9800
C11 H11B 0.9800
C11 H11C 0.9800

loop_
_geom_torsion_atom_site_label_1
_geom_torsion_atom_site_label_2
_geom_torsion_atom_site_label_3
_geom_torsion_atom_site_label_4
_geom_torsion
C7 N1 N2 C9 177.85(12)
O1 C1 C2 C3 179.97(13)
C6 C1 C2 C3 -0.9(2)
O1 C1 C2 C7 1.3(2)
C6 C1 C2 C7 -179.56(13)
C1 C2 C3 C4 -0.2(2)
C7 C2 C3 C4 178.47(13)
C2 C3 C4 C5 0.9(2)
C3 C4 C5 C6 -0.4(2)
C4 C5 C6 C1 -0.7(2)
O1 C1 C6 C5 -179.43(14)
C2 C1 C6 C5 1.4(2)
N2 N1 C7 C2 178.77(12)
N2 N1 C7 C8 -0.3(2)
C3 C2 C7 N1 -167.70(13)
C1 C2 C7 N1 10.92(19)
C3 C2 C7 C8 11.4(2)
C1 C2 C7 C8 -169.99(13)
C10 N3 C9 N2 174.78(12)
C11 N3 C9 N2 -2.0(2)
C10 N3 C9 S1 -5.9(2)
C11 N3 C9 S1 177.38(11)
N1 N2 C9 N3 179.99(12)
N1 N2 C9 S1 0.62(18)
